data_2209844
loop_
_publ_author_name
'Chu-Yi Yu'
'Ying Fu'

_publ_section_title
(2<i>S</i>,3a'<i>R</i>,4'<i>R</i>,5'<i>S</i>,6'<i>R</i>)-4',5'-Isoprolidenedioxy-6'-(trityloxymethyl)-2'-oxotetrahydro-1<i>H</i>-spiro[pyrrolidine-2,3'-pyrrolo[1,2-<i>b</i>]isoxazole]-1-carbaldehyde
_journal_coeditor_code HB2085
_journal_issue 8
_journal_name_full 'Acta Crystallographica Section E'
_journal_page_first o3172
_journal_page_last o3173
_journal_paper_doi 10.1107/S1600536806024500
_journal_volume 62
_journal_year 2006
_chemical_formula_iupac 'C33 H34 N2 O6'
_chemical_formula_moiety 'C33 H34 N2 O6'
_chemical_formula_sum 'C33 H34 N2 O6'
_chemical_formula_weight 554.62
_chemical_melting_point 464
_chemical_name_common
;
(2S,3a'R,4'R,5'S,6'R)-4',5'-isoprolidenedioxy-6'-(trityloxymethyl)
-2'-oxotetrahydro-1H-spiro[pyrrolidine-2,3'-pyrrolo[1,2-b]isoxazole]
-1-carbaldehyde
;
_chemical_name_systematic
;
(2S,3a'R,4'R,5'S,6'R)-4',5'-Isoprolidenedioxy-6'-(trityloxymethyl)-2'-
oxotetrahydro-1<i>H</i>-spiro[pyrrolidine-2,3'-
pyrrolo[1,2-<i>b</i>]isoxazole]-1-carbaldehyde
;
_space_group_IT_number 4
_symmetry_cell_setting monoclinic
_symmetry_space_group_name_Hall 'P 2yb'
_symmetry_space_group_name_H-M 'P 1 21 1'
_atom_sites_solution_hydrogens geom
_atom_sites_solution_primary direct
_atom_sites_solution_secondary difmap
_audit_creation_method SHELXL-97
_cell_angle_alpha 90.00
_cell_angle_beta 98.942(2)
_cell_angle_gamma 90.00
_cell_formula_units_Z 2
_cell_length_a 10.0296(14)
_cell_length_b 12.7262(17)
_cell_length_c 11.4028(16)
_cell_measurement_reflns_used 3060
_cell_measurement_temperature 294(2)
_cell_measurement_theta_max 26.57
_cell_measurement_theta_min 2.41
_cell_volume 1437.7(3)
_computing_cell_refinement 'SAINT (Bruker, 2000)'
_computing_data_collection 'SMART (Bruker, 2000)'
_computing_data_reduction SAINT
_computing_molecular_graphics 'SHELXTL (Bruker, 2000)'
_computing_publication_material SHELXTL
_computing_structure_refinement 'SHELXL97 (Sheldrick, 1997)'
_computing_structure_solution 'SHELXS97 (Sheldrick, 1997)'
_diffrn_ambient_temperature 294(2)
_diffrn_measured_fraction_theta_full 0.999
_diffrn_measured_fraction_theta_max 0.952
_diffrn_measurement_device_type 'Bruker SMART CCD'
_diffrn_measurement_method \w
_diffrn_radiation_monochromator graphite
_diffrn_radiation_source 'fine-focus sealed tube'
_diffrn_radiation_type MoK\a
_diffrn_radiation_wavelength 0.71073
_diffrn_reflns_av_R_equivalents 0.0332
_diffrn_reflns_av_sigmaI/netI 0.0431
_diffrn_reflns_limit_h_max 12
_diffrn_reflns_limit_h_min -13
_diffrn_reflns_limit_k_max 16
_diffrn_reflns_limit_k_min -16
_diffrn_reflns_limit_l_max 12
_diffrn_reflns_limit_l_min -15
_diffrn_reflns_number 8933
_diffrn_reflns_theta_full 25.00
_diffrn_reflns_theta_max 28.28
_diffrn_reflns_theta_min 1.81
_diffrn_standards_decay_% 0
_exptl_absorpt_coefficient_mu 0.088
_exptl_absorpt_correction_T_max 0.984
_exptl_absorpt_correction_T_min 0.979
_exptl_absorpt_correction_type multi-scan
_exptl_absorpt_process_details '(SADABS; Bruker, 2000)'
_exptl_crystal_colour colourless
_exptl_crystal_density_diffrn 1.281
_exptl_crystal_density_method 'not measured'
_exptl_crystal_description block
_exptl_crystal_F_000 588
_exptl_crystal_size_max 0.24
_exptl_crystal_size_mid 0.20
_exptl_crystal_size_min 0.18
_refine_diff_density_max 0.159
_refine_diff_density_min -0.172
_refine_ls_abs_structure_details 'none, Friedel pairs merged'
_refine_ls_extinction_method none
_refine_ls_goodness_of_fit_ref 1.075
_refine_ls_hydrogen_treatment constr
_refine_ls_matrix_type full
_refine_ls_number_parameters 372
_refine_ls_number_reflns 3556
_refine_ls_number_restraints 1
_refine_ls_restrained_S_all 1.075
_refine_ls_R_factor_all 0.0788
_refine_ls_R_factor_gt 0.0396
_refine_ls_shift/su_max 0.002
_refine_ls_shift/su_mean 0.000
_refine_ls_structure_factor_coef Fsqd
_refine_ls_weighting_details 'calc w=1/[\s^2^(Fo^2^)+(0.0455P)^2^+0.0766P] where P=(Fo^2^+2Fc^2^)/3'
_refine_ls_weighting_scheme calc
_refine_ls_wR_factor_gt 0.0821
_refine_ls_wR_factor_ref 0.1018
_reflns_number_gt 2445
_reflns_number_total 3556
_reflns_threshold_expression I>2\s(I)
_cod_data_source_file hb2085.cif
_cod_data_source_block I
_cod_depositor_comments
;
The following automatic conversions were performed:
'_symmetry_cell_setting' value 'Monoclinic' changed to 'monoclinic'
according to '/home/saulius/struct/CIF-dictionaries/cif_core.dic'
dictionary named 'cif_core.dic' version 2.4.1 from 2010-06-29.

Automatic conversion script
Id: cif_fix_enum 1527 2010-12-29 10:47:43Z saulius 

The following automatic conversions were performed:

'_symmetry_cell_setting' value 'Monoclinic' changed to 'monoclinic'
according to /home/saulius/struct/CIF-dictionaries/cif_core.dic
dictionary named 'cif_core.dic' version 2.4.1 from 2010-06-29.

Automatic conversion script
Id: cif_fix_values 1715 2011-07-08 13:25:40Z adriana 
;
_cod_original_sg_symbol_H-M 'P 21'
_cod_database_code 2209844
_cod_database_fobs_code 2209844

loop_
_symmetry_equiv_pos_as_xyz
'x, y, z'
'-x, y+1/2, -z'

loop_
_atom_site_type_symbol
_atom_site_label
_atom_site_fract_x
_atom_site_fract_y
_atom_site_fract_z
_atom_site_U_iso_or_equiv
_atom_site_adp_type
_atom_site_calc_flag
_atom_site_refinement_flags
_atom_site_occupancy
N N1 0.6298(2) 0.6121(2) 0.5864(2) 0.0442(6) Uani d . 1
N N2 0.3632(2) 0.68614(17) 0.3465(2) 0.0368(5) Uani d . 1
O O1 0.5586(2) 0.77254(19) 0.6346(2) 0.0607(6) Uani d . 1
O O2 0.6986(2) 0.7586(2) 0.4043(2) 0.0709(7) Uani d . 1
O O3 0.4777(2) 0.75649(16) 0.33992(18) 0.0502(5) Uani d . 1
O O4 0.20297(19) 0.5242(2) 0.45595(17) 0.0554(6) Uani d . 1
O O5 0.15418(19) 0.50188(18) 0.25659(17) 0.0499(5) Uani d . 1
O O6 0.28832(19) 0.77149(15) 0.12066(16) 0.0421(5) Uani d . 1
C C1 0.5629(3) 0.6137(2) 0.4625(2) 0.0371(6) Uani d . 1
C C2 0.6275(3) 0.5186(3) 0.4080(3) 0.0488(7) Uani d . 1
H H2A 0.5613 0.4824 0.3510 0.059 Uiso calc R 1
H H2B 0.7016 0.5410 0.3685 0.059 Uiso calc R 1
C C3 0.6778(4) 0.4481(3) 0.5122(3) 0.0623(9) Uani d . 1
H H3A 0.6063 0.4023 0.5302 0.075 Uiso calc R 1
H H3B 0.7527 0.4052 0.4958 0.075 Uiso calc R 1
C C4 0.7220(3) 0.5222(3) 0.6129(3) 0.0668(10) Uani d . 1
H H4A 0.7123 0.4905 0.6885 0.080 Uiso calc R 1
H H4B 0.8151 0.5435 0.6146 0.080 Uiso calc R 1
C C5 0.6240(3) 0.6929(3) 0.6598(3) 0.0516(8) Uani d . 1
H H5 0.6734 0.6881 0.7357 0.062 Uiso calc R 1
C C6 0.5918(3) 0.7159(3) 0.4020(3) 0.0457(7) Uani d . 1
C C7 0.4083(2) 0.6163(2) 0.4496(2) 0.0335(6) Uani d . 1
H H7 0.3813 0.6466 0.5213 0.040 Uiso calc R 1
C C8 0.3303(2) 0.5150(2) 0.4177(2) 0.0345(6) Uani d . 1
H H8 0.3802 0.4524 0.4497 0.041 Uiso calc R 1
C C9 0.2964(3) 0.5136(2) 0.2813(2) 0.0347(6) Uani d . 1
H H9 0.3416 0.4547 0.2483 0.042 Uiso calc R 1
C C10 0.3453(3) 0.6188(2) 0.2381(2) 0.0342(6) Uani d . 1
H H10 0.4328 0.6088 0.2117 0.041 Uiso calc R 1
C C11 0.2467(3) 0.6665(2) 0.1383(2) 0.0428(7) Uani d . 1
H H11A 0.2460 0.6259 0.0661 0.051 Uiso calc R 1
H H11B 0.1564 0.6661 0.1586 0.051 Uiso calc R 1
C C12 0.1004(3) 0.4912(3) 0.3646(3) 0.0482(8) Uani d . 1
C C13 -0.0175(4) 0.5617(6) 0.3607(5) 0.121(2) Uani d . 1
H H13A -0.0605 0.5493 0.4290 0.181 Uiso calc R 1
H H13B -0.0804 0.5480 0.2899 0.181 Uiso calc R 1
H H13C 0.0118 0.6335 0.3606 0.181 Uiso calc R 1
C C14 0.0704(6) 0.3763(4) 0.3795(4) 0.0995(17) Uani d . 1
H H14A 0.1534 0.3373 0.3914 0.149 Uiso calc R 1
H H14B 0.0138 0.3511 0.3095 0.149 Uiso calc R 1
H H14C 0.0250 0.3673 0.4469 0.149 Uiso calc R 1
C C15 0.1964(3) 0.8352(2) 0.0397(2) 0.0376(6) Uani d . 1
C C16 0.2706(3) 0.9401(2) 0.0337(2) 0.0421(7) Uani d . 1
C C17 0.4010(3) 0.9548(3) 0.0896(3) 0.0556(8) Uani d . 1
H H17 0.4450 0.9010 0.1355 0.067 Uiso calc R 1
C C18 0.4677(4) 1.0491(3) 0.0784(4) 0.0726(11) Uani d . 1
H H18 0.5557 1.0579 0.1170 0.087 Uiso calc R 1
C C19 0.4055(5) 1.1290(3) 0.0113(4) 0.0749(11) Uani d . 1
H H19 0.4510 1.1917 0.0035 0.090 Uiso calc R 1
C C20 0.2742(5) 1.1160(3) -0.0449(4) 0.0765(11) Uani d . 1
H H20 0.2309 1.1701 -0.0907 0.092 Uiso calc R 1
C C21 0.2072(4) 1.0227(3) -0.0331(3) 0.0605(9) Uani d . 1
H H21 0.1184 1.0150 -0.0702 0.073 Uiso calc R 1
C C22 0.1743(3) 0.7793(2) -0.0816(2) 0.0375(6) Uani d . 1
C C23 0.2647(3) 0.7935(3) -0.1602(3) 0.0493(7) Uani d . 1
H H23 0.3330 0.8432 -0.1437 0.059 Uiso calc R 1
C C24 0.2548(4) 0.7344(3) -0.2635(3) 0.0633(10) Uani d . 1
H H24 0.3155 0.7458 -0.3161 0.076 Uiso calc R 1
C C25 0.1568(4) 0.6597(3) -0.2886(3) 0.0671(10) Uani d . 1
H H25 0.1507 0.6201 -0.3577 0.081 Uiso calc R 1
C C26 0.0670(4) 0.6439(3) -0.2103(3) 0.0567(9) Uani d . 1
H H26 0.0009 0.5923 -0.2262 0.068 Uiso calc R 1
C C27 0.0741(3) 0.7036(2) -0.1088(3) 0.0457(7) Uani d . 1
H H27 0.0114 0.6932 -0.0578 0.055 Uiso calc R 1
C C28 0.0642(3) 0.8538(2) 0.0896(2) 0.0386(7) Uani d . 1
C C29 -0.0554(3) 0.8819(2) 0.0163(3) 0.0476(7) Uani d . 1
H H29 -0.0559 0.8893 -0.0650 0.057 Uiso calc R 1
C C30 -0.1736(3) 0.8991(3) 0.0631(3) 0.0570(9) Uani d . 1
H H30 -0.2518 0.9191 0.0133 0.068 Uiso calc R 1
C C31 -0.1758(4) 0.8866(3) 0.1822(4) 0.0616(9) Uani d . 1
H H31 -0.2556 0.8958 0.2130 0.074 Uiso calc R 1
C C32 -0.0587(4) 0.8605(3) 0.2554(3) 0.0598(9) Uani d . 1
H H32 -0.0594 0.8537 0.3365 0.072 Uiso calc R 1
C C33 0.0613(4) 0.8441(2) 0.2108(3) 0.0490(8) Uani d . 1
H H33 0.1396 0.8267 0.2621 0.059 Uiso calc R 1

loop_
_atom_site_aniso_label
_atom_site_aniso_U_11
_atom_site_aniso_U_22
_atom_site_aniso_U_33
_atom_site_aniso_U_12
_atom_site_aniso_U_13
_atom_site_aniso_U_23
N1 0.0402(13) 0.0478(15) 0.0400(13) -0.0035(12) -0.0077(11) 0.0065(12)
N2 0.0393(13) 0.0308(12) 0.0372(12) -0.0020(10) -0.0039(10) -0.0003(10)
O1 0.0683(15) 0.0526(15) 0.0589(14) -0.0098(13) 0.0026(12) -0.0063(12)
O2 0.0602(15) 0.0829(18) 0.0675(15) -0.0324(14) 0.0033(12) 0.0164(14)
O3 0.0588(13) 0.0383(11) 0.0482(12) -0.0132(10) -0.0080(10) 0.0086(9)
O4 0.0354(10) 0.0887(17) 0.0431(11) -0.0179(11) 0.0094(9) -0.0213(12)
O5 0.0437(11) 0.0662(15) 0.0362(10) -0.0162(11) -0.0050(9) 0.0029(10)
O6 0.0488(11) 0.0363(11) 0.0373(10) -0.0024(9) -0.0053(9) 0.0074(9)
C1 0.0316(14) 0.0429(16) 0.0348(14) -0.0058(13) -0.0014(11) 0.0032(13)
C2 0.0319(14) 0.0570(19) 0.0564(18) 0.0005(15) 0.0034(13) -0.0037(16)
C3 0.0513(19) 0.057(2) 0.076(2) 0.0142(17) 0.0011(18) 0.0082(19)
C4 0.055(2) 0.075(3) 0.064(2) 0.010(2) -0.0141(17) 0.011(2)
C5 0.0522(19) 0.059(2) 0.0404(17) -0.0162(17) -0.0029(14) 0.0027(16)
C6 0.0444(17) 0.0497(18) 0.0405(16) -0.0117(15) -0.0009(14) 0.0021(14)
C7 0.0294(13) 0.0383(14) 0.0309(13) 0.0007(12) -0.0009(11) -0.0002(12)
C8 0.0316(13) 0.0394(14) 0.0318(13) -0.0007(12) 0.0030(11) -0.0007(12)
C9 0.0366(14) 0.0353(14) 0.0318(13) 0.0029(12) 0.0041(11) -0.0015(12)
C10 0.0341(14) 0.0342(14) 0.0333(13) 0.0023(12) 0.0027(11) 0.0003(12)
C11 0.0509(17) 0.0366(15) 0.0379(15) -0.0011(14) -0.0029(13) 0.0041(12)
C12 0.0352(15) 0.065(2) 0.0431(16) -0.0126(14) -0.0002(13) -0.0011(15)
C13 0.053(2) 0.197(7) 0.113(4) 0.045(3) 0.012(3) -0.001(4)
C14 0.136(4) 0.101(3) 0.055(2) -0.072(3) -0.007(3) 0.016(2)
C15 0.0471(16) 0.0331(15) 0.0311(13) 0.0026(12) 0.0017(12) 0.0028(11)
C16 0.0518(18) 0.0367(15) 0.0386(15) -0.0027(14) 0.0089(13) -0.0006(13)
C17 0.054(2) 0.0464(19) 0.065(2) -0.0097(16) 0.0045(17) -0.0006(16)
C18 0.066(2) 0.057(2) 0.093(3) -0.016(2) 0.007(2) -0.005(2)
C19 0.089(3) 0.044(2) 0.098(3) -0.023(2) 0.033(3) -0.005(2)
C20 0.099(3) 0.0391(19) 0.093(3) -0.002(2) 0.019(3) 0.016(2)
C21 0.070(2) 0.0412(18) 0.069(2) -0.0011(17) 0.0063(18) 0.0116(17)
C22 0.0450(15) 0.0332(15) 0.0325(13) 0.0077(13) 0.0000(12) 0.0033(11)
C23 0.0509(18) 0.054(2) 0.0436(16) 0.0055(15) 0.0090(14) 0.0020(14)
C24 0.072(2) 0.074(3) 0.0460(18) 0.025(2) 0.0155(17) -0.0031(17)
C25 0.090(3) 0.061(2) 0.0462(18) 0.024(2) -0.0043(19) -0.0189(17)
C26 0.070(2) 0.045(2) 0.0493(18) 0.0066(16) -0.0112(17) -0.0114(15)
C27 0.0561(19) 0.0398(16) 0.0383(15) 0.0025(15) -0.0020(14) -0.0004(13)
C28 0.0493(17) 0.0322(14) 0.0341(14) -0.0027(13) 0.0060(13) -0.0009(12)
C29 0.0528(19) 0.0430(17) 0.0466(17) 0.0053(14) 0.0059(15) 0.0040(14)
C30 0.0540(19) 0.0472(19) 0.070(2) 0.0029(16) 0.0111(18) 0.0034(16)
C31 0.065(2) 0.0458(19) 0.080(3) 0.0005(17) 0.031(2) -0.0005(18)
C32 0.085(3) 0.052(2) 0.0482(18) -0.0055(19) 0.0271(19) -0.0059(15)
C33 0.069(2) 0.0393(16) 0.0390(15) -0.0057(15) 0.0081(15) -0.0024(13)

loop_
_atom_type_symbol
_atom_type_description
_atom_type_scat_dispersion_real
_atom_type_scat_dispersion_imag
_atom_type_scat_source
C C 0.0033 0.0000 'International Tables Vol C Tables 4.2.6.8 and 6.1.1.4'
H H 0.0000 0.0000 'International Tables Vol C Tables 4.2.6.8 and 6.1.1.4'
N N 0.0061 0.0000 'International Tables Vol C Tables 4.2.6.8 and 6.1.1.4'
O O 0.0106 0.0000 'International Tables Vol C Tables 4.2.6.8 and 6.1.1.4'

loop_
_geom_angle_atom_site_label_1
_geom_angle_atom_site_label_2
_geom_angle_atom_site_label_3
_geom_angle
C5 N1 C1 122.4(3)
C5 N1 C4 123.9(3)
C1 N1 C4 112.8(3)
O3 N2 C7 105.12(18)
O3 N2 C10 107.6(2)
C7 N2 C10 107.1(2)
C6 O3 N2 110.2(2)
C12 O4 C8 109.7(2)
C9 O5 C12 110.0(2)
C11 O6 C15 116.4(2)
N1 C1 C6 111.0(2)
N1 C1 C7 113.4(2)
C6 C1 C7 101.5(2)
N1 C1 C2 102.6(2)
C6 C1 C2 111.4(2)
C7 C1 C2 117.3(2)
C3 C2 C1 104.9(3)
C3 C2 H2A 110.8
C1 C2 H2A 110.8
C3 C2 H2B 110.8
C1 C2 H2B 110.8
H2A C2 H2B 108.8
C4 C3 C2 104.6(3)
C4 C3 H3A 110.8
C2 C3 H3A 110.8
C4 C3 H3B 110.8
C2 C3 H3B 110.8
H3A C3 H3B 108.9
N1 C4 C3 103.3(2)
N1 C4 H4A 111.1
C3 C4 H4A 111.1
N1 C4 H4B 111.1
C3 C4 H4B 111.1
H4A C4 H4B 109.1
O1 C5 N1 124.6(3)
O1 C5 H5 117.7
N1 C5 H5 117.7
O2 C6 O3 121.3(3)
O2 C6 C1 127.7(3)
O3 C6 C1 111.0(2)
N2 C7 C8 103.65(19)
N2 C7 C1 105.5(2)
C8 C7 C1 118.6(2)
N2 C7 H7 109.5
C8 C7 H7 109.5
C1 C7 H7 109.5
O4 C8 C7 108.1(2)
O4 C8 C9 104.1(2)
C7 C8 C9 106.0(2)
O4 C8 H8 112.7
C7 C8 H8 112.7
C9 C8 H8 112.7
O5 C9 C10 113.0(2)
O5 C9 C8 105.0(2)
C10 C9 C8 106.4(2)
O5 C9 H9 110.7
C10 C9 H9 110.7
C8 C9 H9 110.7
N2 C10 C11 111.9(2)
N2 C10 C9 103.86(19)
C11 C10 C9 112.8(2)
N2 C10 H10 109.4
C11 C10 H10 109.4
C9 C10 H10 109.4
O6 C11 C10 108.1(2)
O6 C11 H11A 110.1
C10 C11 H11A 110.1
O6 C11 H11B 110.1
C10 C11 H11B 110.1
H11A C11 H11B 108.4
O4 C12 O5 106.2(2)
O4 C12 C13 109.2(3)
O5 C12 C13 108.9(3)
O4 C12 C14 110.0(3)
O5 C12 C14 107.4(3)
C13 C12 C14 114.8(4)
C12 C13 H13A 109.5
C12 C13 H13B 109.5
H13A C13 H13B 109.5
C12 C13 H13C 109.5
H13A C13 H13C 109.5
H13B C13 H13C 109.5
C12 C14 H14A 109.5
C12 C14 H14B 109.5
H14A C14 H14B 109.5
C12 C14 H14C 109.5
H14A C14 H14C 109.5
H14B C14 H14C 109.5
O6 C15 C16 104.5(2)
O6 C15 C22 107.6(2)
C16 C15 C22 111.4(2)
O6 C15 C28 110.5(2)
C16 C15 C28 109.5(2)
C22 C15 C28 113.0(2)
C17 C16 C21 118.2(3)
C17 C16 C15 122.0(3)
C21 C16 C15 119.8(3)
C16 C17 C18 120.7(3)
C16 C17 H17 119.6
C18 C17 H17 119.6
C19 C18 C17 120.7(4)
C19 C18 H18 119.6
C17 C18 H18 119.6
C18 C19 C20 119.4(4)
C18 C19 H19 120.3
C20 C19 H19 120.3
C21 C20 C19 120.1(4)
C21 C20 H20 120.0
C19 C20 H20 120.0
C20 C21 C16 120.9(3)
C20 C21 H21 119.5
C16 C21 H21 119.5
C23 C22 C27 118.0(3)
C23 C22 C15 120.3(3)
C27 C22 C15 121.2(3)
C22 C23 C24 120.8(3)
C22 C23 H23 119.6
C24 C23 H23 119.6
C25 C24 C23 120.6(3)
C25 C24 H24 119.7
C23 C24 H24 119.7
C24 C25 C26 119.2(3)
C24 C25 H25 120.4
C26 C25 H25 120.4
C27 C26 C25 120.7(3)
C27 C26 H26 119.7
C25 C26 H26 119.7
C26 C27 C22 120.7(3)
C26 C27 H27 119.6
C22 C27 H27 119.6
C33 C28 C29 117.9(3)
C33 C28 C15 120.3(3)
C29 C28 C15 121.7(2)
C30 C29 C28 120.9(3)
C30 C29 H29 119.6
C28 C29 H29 119.6
C31 C30 C29 120.5(3)
C31 C30 H30 119.7
C29 C30 H30 119.7
C30 C31 C32 119.1(3)
C30 C31 H31 120.4
C32 C31 H31 120.4
C31 C32 C33 121.4(3)
C31 C32 H32 119.3
C33 C32 H32 119.3
C28 C33 C32 120.1(3)
C28 C33 H33 120.0
C32 C33 H33 120.0

loop_
_geom_bond_atom_site_label_1
_geom_bond_atom_site_label_2
_geom_bond_distance
N1 C5 1.333(4)
N1 C1 1.468(3)
N1 C4 1.472(4)
N2 O3 1.467(3)
N2 C7 1.487(3)
N2 C10 1.492(3)
O1 C5 1.217(4)
O2 C6 1.198(4)
O3 C6 1.351(4)
O4 C12 1.410(3)
O4 C8 1.417(3)
O5 C9 1.418(3)
O5 C12 1.425(4)
O6 C11 1.424(3)
O6 C15 1.448(3)
C1 C6 1.521(4)
C1 C7 1.535(4)
C1 C2 1.548(4)
C2 C3 1.511(5)
C2 H2A 0.9700
C2 H2B 0.9700
C3 C4 1.499(5)
C3 H3A 0.9700
C3 H3B 0.9700
C4 H4A 0.9700
C4 H4B 0.9700
C5 H5 0.9300
C7 C8 1.523(4)
C7 H7 0.9800
C8 C9 1.540(4)
C8 H8 0.9800
C9 C10 1.533(4)
C9 H9 0.9800
C10 C11 1.514(4)
C10 H10 0.9800
C11 H11A 0.9700
C11 H11B 0.9700
C12 C13 1.480(6)
C12 C14 1.508(6)
C13 H13A 0.9600
C13 H13B 0.9600
C13 H13C 0.9600
C14 H14A 0.9600
C14 H14B 0.9600
C14 H14C 0.9600
C15 C16 1.535(4)
C15 C22 1.540(4)
C15 C28 1.541(4)
C16 C17 1.376(4)
C16 C21 1.392(4)
C17 C18 1.390(5)
C17 H17 0.9300
C18 C19 1.363(6)
C18 H18 0.9300
C19 C20 1.383(6)
C19 H19 0.9300
C20 C21 1.381(5)
C20 H20 0.9300
C21 H21 0.9300
C22 C23 1.382(4)
C22 C27 1.392(4)
C23 C24 1.388(5)
C23 H23 0.9300
C24 C25 1.365(6)
C24 H24 0.9300
C25 C26 1.378(5)
C25 H25 0.9300
C26 C27 1.378(4)
C26 H26 0.9300
C27 H27 0.9300
C28 C33 1.393(4)
C28 C29 1.398(4)
C29 C30 1.392(4)
C29 H29 0.9300
C30 C31 1.370(5)
C30 H30 0.9300
C31 C32 1.372(5)
C31 H31 0.9300
C32 C33 1.393(5)
C32 H32 0.9300
C33 H33 0.9300

loop_
_geom_torsion_atom_site_label_1
_geom_torsion_atom_site_label_2
_geom_torsion_atom_site_label_3
_geom_torsion_atom_site_label_4
_geom_torsion
C7 N2 O3 C6 18.0(3)
C10 N2 O3 C6 -95.9(2)
C5 N1 C1 C6 47.1(4)
C4 N1 C1 C6 -122.4(3)
C5 N1 C1 C7 -66.3(4)
C4 N1 C1 C7 124.2(3)
C5 N1 C1 C2 166.2(3)
C4 N1 C1 C2 -3.3(3)
N1 C1 C2 C3 22.9(3)
C6 C1 C2 C3 141.7(3)
C7 C1 C2 C3 -102.0(3)
C1 C2 C3 C4 -34.4(3)
C5 N1 C4 C3 173.0(3)
C1 N1 C4 C3 -17.7(4)
C2 C3 C4 N1 31.6(4)
C1 N1 C5 O1 3.9(5)
C4 N1 C5 O1 172.2(3)
N2 O3 C6 O2 176.9(3)
N2 O3 C6 C1 -2.6(3)
N1 C1 C6 O2 46.7(4)
C7 C1 C6 O2 167.4(3)
C2 C1 C6 O2 -67.0(4)
N1 C1 C6 O3 -133.9(2)
C7 C1 C6 O3 -13.2(3)
C2 C1 C6 O3 112.4(3)
O3 N2 C7 C8 -151.0(2)
C10 N2 C7 C8 -36.7(3)
O3 N2 C7 C1 -25.6(3)
C10 N2 C7 C1 88.6(2)
N1 C1 C7 N2 142.4(2)
C6 C1 C7 N2 23.3(3)
C2 C1 C7 N2 -98.3(3)
N1 C1 C7 C8 -102.1(3)
C6 C1 C7 C8 138.8(2)
C2 C1 C7 C8 17.2(3)
C12 O4 C8 C7 133.2(2)
C12 O4 C8 C9 20.8(3)
N2 C7 C8 O4 -86.4(2)
C1 C7 C8 O4 157.1(2)
N2 C7 C8 C9 24.7(3)
C1 C7 C8 C9 -91.8(3)
C12 O5 C9 C10 -118.3(2)
C12 O5 C9 C8 -2.7(3)
O4 C8 C9 O5 -10.8(3)
C7 C8 C9 O5 -124.7(2)
O4 C8 C9 C10 109.2(2)
C7 C8 C9 C10 -4.7(3)
O3 N2 C10 C11 -91.9(2)
C7 N2 C10 C11 155.6(2)
O3 N2 C10 C9 146.18(19)
C7 N2 C10 C9 33.6(2)
O5 C9 C10 N2 97.7(2)
C8 C9 C10 N2 -17.0(3)
O5 C9 C10 C11 -23.7(3)
C8 C9 C10 C11 -138.4(2)
C15 O6 C11 C10 -171.8(2)
N2 C10 C11 O6 52.3(3)
C9 C10 C11 O6 169.0(2)
C8 O4 C12 O5 -23.0(3)
C8 O4 C12 C13 -140.3(3)
C8 O4 C12 C14 92.9(4)
C9 O5 C12 O4 15.5(3)
C9 O5 C12 C13 133.0(4)
C9 O5 C12 C14 -102.2(3)
C11 O6 C15 C16 -177.0(2)
C11 O6 C15 C22 -58.5(3)
C11 O6 C15 C28 65.3(3)
O6 C15 C16 C17 5.2(4)
C22 C15 C16 C17 -110.7(3)
C28 C15 C16 C17 123.5(3)
O6 C15 C16 C21 -176.9(3)
C22 C15 C16 C21 67.2(3)
C28 C15 C16 C21 -58.5(3)
C21 C16 C17 C18 -0.8(5)
C15 C16 C17 C18 177.2(3)
C16 C17 C18 C19 -0.2(6)
C17 C18 C19 C20 0.7(7)
C18 C19 C20 C21 -0.1(6)
C19 C20 C21 C16 -1.0(6)
C17 C16 C21 C20 1.4(5)
C15 C16 C21 C20 -176.6(3)
O6 C15 C22 C23 -84.2(3)
C16 C15 C22 C23 29.8(3)
C28 C15 C22 C23 153.5(3)
O6 C15 C22 C27 87.4(3)
C16 C15 C22 C27 -158.6(3)
C28 C15 C22 C27 -34.8(3)
C27 C22 C23 C24 0.5(4)
C15 C22 C23 C24 172.5(3)
C22 C23 C24 C25 -1.1(5)
C23 C24 C25 C26 0.3(5)
C24 C25 C26 C27 1.1(5)
C25 C26 C27 C22 -1.7(5)
C23 C22 C27 C26 0.9(4)
C15 C22 C27 C26 -171.0(3)
O6 C15 C28 C33 21.9(4)
C16 C15 C28 C33 -92.7(3)
C22 C15 C28 C33 142.5(3)
O6 C15 C28 C29 -158.9(2)
C16 C15 C28 C29 86.6(3)
C22 C15 C28 C29 -38.3(4)
C33 C28 C29 C30 -0.4(4)
C15 C28 C29 C30 -179.6(3)
C28 C29 C30 C31 -1.3(5)
C29 C30 C31 C32 2.2(5)
C30 C31 C32 C33 -1.5(5)
C29 C28 C33 C32 1.1(4)
C15 C28 C33 C32 -179.7(3)
C31 C32 C33 C28 -0.2(5)

loop_
_cod_related_entry_id
_cod_related_entry_database
_cod_related_entry_code
1 ChemSpider 21178994
